data_4518519
loop_
_publ_author_name
'Li, Wei-An'
'Li, Jian-Rong'
'Zhang, Bo'
'Sun, Hai-Yan'
'Jin, Jian-Ce'
'Huang, Xiao-Ying'
'Feng, Mei-Ling'

_publ_section_title
;
 Layered Thiostannates with Distinct Arrangements of Mixed Cations for the
 Selective Capture of Cs<sup>+</sup>, Sr<sup>2+</sup>, and Eu<sup>3+</sup>
 Ions.
;
_journal_issue 8
_journal_name_full 'ACS applied materials &amp; interfaces'
_journal_page_first 10191
_journal_page_last 10201
_journal_paper_doi 10.1021/acsami.0c22690
_journal_volume 13
_journal_year 2021
_chemical_formula_moiety '(C H6 N),(C9 H17 N2),Sn3 S7,0.5(H2 O)'
_chemical_formula_sum 'C20 H48 N6 O S14 Sn6'
_chemical_formula_weight 1549.62
_chemical_melting_point ?
_chemical_name_common none
_space_group_crystal_system monoclinic
_space_group_IT_number 14
_space_group_name_Hall '-P 2ybc'
_space_group_name_H-M_alt 'P 1 21/c 1'
_atom_sites_solution_hydrogens mixed
_audit_creation_method SHELXL-2016/6
_cell_angle_alpha 90
_cell_angle_beta 105.919(5)
_cell_angle_gamma 90
_cell_formula_units_Z 4
_cell_length_a 16.8479(7)
_cell_length_b 13.0685(5)
_cell_length_c 22.9363(10)
_cell_measurement_reflns_used 5922
_cell_measurement_temperature 295(2)
_cell_measurement_theta_max 28.1020
_cell_measurement_theta_min 3.4880
_cell_volume 4856.4(4)
_computing_structure_refinement 'SHELXL-2016/6 (Sheldrick, 2016)'
_diffrn_ambient_temperature 295(2)
_diffrn_detector_area_resol_mean 16.2083
_diffrn_measured_fraction_theta_full 0.996
_diffrn_measured_fraction_theta_max 0.836
_diffrn_measurement_device_type 'Xcalibur, Eos'
_diffrn_radiation_type MoK\a
_diffrn_radiation_wavelength 0.71073
_diffrn_reflns_av_R_equivalents 0.0626
_diffrn_reflns_av_unetI/netI 0.0758
_diffrn_reflns_Laue_measured_fraction_full 0.996
_diffrn_reflns_Laue_measured_fraction_max 0.836
_diffrn_reflns_limit_h_max 21
_diffrn_reflns_limit_h_min -21
_diffrn_reflns_limit_k_max 16
_diffrn_reflns_limit_k_min -16
_diffrn_reflns_limit_l_max 29
_diffrn_reflns_limit_l_min -27
_diffrn_reflns_number 23939
_diffrn_reflns_point_group_measured_fraction_full 0.996
_diffrn_reflns_point_group_measured_fraction_max 0.836
_diffrn_reflns_theta_full 25.242
_diffrn_reflns_theta_max 28.456
_diffrn_reflns_theta_min 3.362
_diffrn_source 'fine-focus sealed X-ray tube'
_exptl_absorpt_coefficient_mu 3.667
_exptl_absorpt_correction_T_max 1.00000
_exptl_absorpt_correction_T_min 0.37175
_exptl_absorpt_correction_type multi-scan
_exptl_crystal_colour light-yellow
_exptl_crystal_density_diffrn 2.119
_exptl_crystal_density_method 'not measured'
_exptl_crystal_description plate
_exptl_crystal_F_000 2968
_exptl_crystal_size_max 0.25
_exptl_crystal_size_mid 0.22
_exptl_crystal_size_min 0.12
_refine_diff_density_max 3.102
_refine_diff_density_min -2.092
_refine_diff_density_rms 0.255
_refine_ls_extinction_method none
_refine_ls_goodness_of_fit_ref 1.015
_refine_ls_hydrogen_treatment constr
_refine_ls_matrix_type full
_refine_ls_number_parameters 472
_refine_ls_number_reflns 10256
_refine_ls_number_restraints 334
_refine_ls_restrained_S_all 1.008
_refine_ls_R_factor_all 0.0929
_refine_ls_R_factor_gt 0.0628
_refine_ls_shift/su_max 0.001
_refine_ls_shift/su_mean 0.000
_refine_ls_structure_factor_coef Fsqd
_refine_ls_weighting_details 'w=1/[\s^2^(Fo^2^)+(0.1200P)^2^+4.0000P] where P=(Fo^2^+2Fc^2^)/3'
_refine_ls_weighting_scheme calc
_refine_ls_wR_factor_gt 0.1699
_refine_ls_wR_factor_ref 0.2092
_reflns_Friedel_coverage 0.000
_reflns_number_gt 7109
_reflns_number_total 10256
_reflns_threshold_expression 'I > 2\s(I)'
_cod_data_source_file am0c22690_si_001.cif
_cod_data_source_block x
_cod_depositor_comments
;
The following automatic conversions were performed:

data item '_chemical_melting_point' value 'not measured' was changed
to '?' -- the value is undefined or not given.

Automatic conversion script
Id: cif_fix_values 7556 2019-12-06 15:28:31Z antanas 
;
_cod_original_sg_symbol_H-M 'P 21/c'
_cod_database_code 4518519
_shelx_shelxl_version_number 2016/6
_shelx_space_group_comment
;
The symmetry employed for this shelxl refinement is uniquely defined
by the following loop, which should always be used as a source of
symmetry information in preference to the above space-group names.
They are only intended as comments.
;

loop_
_space_group_symop_operation_xyz
'x, y, z'
'-x, y+1/2, -z+1/2'
'-x, -y, -z'
'x, -y-1/2, z-1/2'

loop_
_atom_site_label
_atom_site_type_symbol
_atom_site_fract_x
_atom_site_fract_y
_atom_site_fract_z
_atom_site_U_iso_or_equiv
_atom_site_adp_type
_atom_site_occupancy
_atom_site_site_symmetry_order
_atom_site_calc_flag
_atom_site_refinement_flags_posn
_atom_site_refinement_flags_adp
_atom_site_refinement_flags_occupancy
_atom_site_disorder_assembly
_atom_site_disorder_group
Sn1 Sn 0.29871(4) 0.32098(5) 0.76203(3) 0.02770(18) Uani 1 1 d . . . . .
Sn2 Sn 0.29267(4) 0.48449(5) 0.63616(3) 0.02889(18) Uani 1 1 d . . . . .
Sn3 Sn 0.30613(4) 0.59272(5) 0.78263(3) 0.02905(18) Uani 1 1 d . . . . .
Sn4 Sn 0.27390(4) 0.51515(5) 0.48138(3) 0.02946(18) Uani 1 1 d . . . . .
Sn5 Sn 0.27466(4) 0.40701(5) 0.33471(3) 0.02744(18) Uani 1 1 d . . . . .
Sn6 Sn 0.28081(4) 0.68109(5) 0.35694(3) 0.02851(18) Uani 1 1 d . . . . .
S1 S 0.20223(14) 0.46741(17) 0.70935(10) 0.0281(5) Uani 1 1 d . . . . .
S2 S 0.35525(15) 0.32008(18) 0.67516(11) 0.0338(5) Uani 1 1 d . . . . .
S3 S 0.36951(16) 0.44279(19) 0.83897(11) 0.0392(6) Uani 1 1 d . . . . .
S4 S 0.18232(14) 0.2203(2) 0.76755(13) 0.0428(7) Uani 1 1 d . . . . .
S5 S 0.36209(16) 0.62693(19) 0.69742(12) 0.0392(6) Uani 1 1 d . . . . .
S6 S 0.19158(15) 0.67397(19) 0.80610(13) 0.0405(6) Uani 1 1 d . . . . .
S7 S 0.39043(14) 0.5010(2) 0.56840(11) 0.0372(6) Uani 1 1 d . . . . .
S8 S 0.17839(14) 0.4940(2) 0.54776(11) 0.0391(6) Uani 1 1 d . . . . .
S9 S 0.37616(13) 0.53216(17) 0.41184(10) 0.0273(5) Uani 1 1 d . . . . .
S10 S 0.21784(15) 0.3687(2) 0.41878(12) 0.0389(6) Uani 1 1 d . . . . .
S11 S 0.39250(14) 0.32297(18) 0.31657(12) 0.0363(6) Uani 1 1 d . . . . .
S12 S 0.22050(16) 0.55837(19) 0.27709(11) 0.0383(6) Uani 1 1 d . . . . .
S13 S 0.22129(16) 0.68098(19) 0.44221(13) 0.0408(6) Uani 1 1 d . . . . .
S14 S 0.40047(14) 0.77658(19) 0.35081(12) 0.0360(6) Uani 1 1 d . . . . .
N1 N -0.0202(8) 0.4416(13) 0.6541(8) 0.108(5) Uani 1 1 d D U . . .
N2 N -0.0026(7) 0.6033(12) 0.6416(7) 0.089(4) Uani 1 1 d D U . . .
C1 C -0.0196(10) 0.4509(15) 0.5937(8) 0.103(5) Uani 1 1 d D U . . .
H1A H -0.021693 0.399162 0.565472 0.123 Uiso 1 1 calc R U . . .
C2 C -0.0151(11) 0.5552(15) 0.5859(9) 0.127(6) Uani 1 1 d D U . . .
H2A H -0.019605 0.588022 0.549182 0.153 Uiso 1 1 calc R U . . .
C3 C -0.0091(9) 0.5305(16) 0.6818(8) 0.112(6) Uani 1 1 d D U . . .
C4 C -0.0234(11) 0.3473(14) 0.6880(9) 0.124(7) Uani 1 1 d D . . . .
H4A H -0.064757 0.302538 0.663869 0.186 Uiso 1 1 calc R U . . .
H4B H -0.036932 0.363547 0.724945 0.186 Uiso 1 1 calc R U . . .
H4C H 0.029357 0.313951 0.697308 0.186 Uiso 1 1 calc R U . . .
C5 C -0.0005(9) 0.5422(15) 0.7460(8) 0.112(6) Uani 1 1 d D U . . .
H5A H -0.012901 0.611544 0.754267 0.167 Uiso 1 1 calc R U . . .
H5B H 0.055026 0.526121 0.768498 0.167 Uiso 1 1 calc R U . . .
H5C H -0.038068 0.496730 0.757917 0.167 Uiso 1 1 calc R U . . .
C6 C 0.008(3) 0.7080(16) 0.6652(17) 0.150(8) Uani 0.538(19) 1 d D U P A 1
H6A H 0.044030 0.708090 0.706292 0.179 Uiso 0.538(19) 1 calc R U P A 1
H6B H -0.044932 0.736115 0.666067 0.179 Uiso 0.538(19) 1 calc R U P A 1
C7 C 0.046(2) 0.773(3) 0.624(2) 0.150(8) Uani 0.538(19) 1 d D U P A 1
H7A H 0.013018 0.763870 0.582784 0.180 Uiso 0.538(19) 1 calc R U P A 1
H7B H 0.041709 0.844401 0.634794 0.180 Uiso 0.538(19) 1 calc R U P A 1
C8 C 0.135(2) 0.749(3) 0.628(2) 0.144(8) Uani 0.538(19) 1 d D U P A 1
H8A H 0.136527 0.680288 0.612776 0.173 Uiso 0.538(19) 1 calc R U P A 1
H8B H 0.164861 0.747382 0.670899 0.173 Uiso 0.538(19) 1 calc R U P A 1
C9 C 0.184(3) 0.817(4) 0.597(3) 0.133(9) Uani 0.538(19) 1 d D U P A 1
H9A H 0.233860 0.781661 0.595225 0.199 Uiso 0.538(19) 1 calc R U P A 1
H9B H 0.198674 0.879395 0.619004 0.199 Uiso 0.538(19) 1 calc R U P A 1
H9C H 0.151777 0.831608 0.556331 0.199 Uiso 0.538(19) 1 calc R U P A 1
C6B C 0.008(3) 0.7117(17) 0.630(3) 0.148(8) Uani 0.462(19) 1 d D U P A 2
H6C H -0.000650 0.755119 0.661827 0.178 Uiso 0.462(19) 1 calc R U P A 2
H6D H -0.028498 0.733303 0.591098 0.178 Uiso 0.462(19) 1 calc R U P A 2
C7B C 0.098(3) 0.709(3) 0.629(3) 0.141(8) Uani 0.462(19) 1 d D U P A 2
H7C H 0.133339 0.699299 0.669568 0.169 Uiso 0.462(19) 1 calc R U P A 2
H7D H 0.106863 0.653941 0.603371 0.169 Uiso 0.462(19) 1 calc R U P A 2
C8B C 0.115(3) 0.812(3) 0.604(3) 0.152(8) Uani 0.462(19) 1 d D U P A 2
H8C H 0.102999 0.863016 0.630930 0.183 Uiso 0.462(19) 1 calc R U P A 2
H8D H 0.072972 0.819834 0.565494 0.183 Uiso 0.462(19) 1 calc R U P A 2
C9B C 0.196(4) 0.842(5) 0.592(4) 0.153(11) Uani 0.462(19) 1 d D U P A 2
H9D H 0.185988 0.888128 0.558433 0.229 Uiso 0.462(19) 1 calc R U P A 2
H9E H 0.224182 0.782482 0.584025 0.229 Uiso 0.462(19) 1 calc R U P A 2
H9F H 0.230254 0.876135 0.627743 0.229 Uiso 0.462(19) 1 calc R U P A 2
N3 N 0.3238(11) -0.0010(9) 0.5101(6) 0.101(4) Uani 1 1 d D U . . .
N4 N 0.2566(9) 0.1145(10) 0.5410(6) 0.098(4) Uani 1 1 d D U . . .
C10 C 0.3679(13) 0.0146(13) 0.5717(8) 0.135(7) Uani 1 1 d D U . . .
H10A H 0.416422 -0.016496 0.593844 0.161 Uiso 1 1 calc R U . . .
C11 C 0.3210(12) 0.0874(13) 0.5906(8) 0.119(6) Uani 1 1 d D U . . .
H11A H 0.330810 0.113508 0.629615 0.142 Uiso 1 1 calc R U . . .
C12 C 0.2579(11) 0.0582(13) 0.4928(7) 0.091(5) Uani 1 1 d D U . . .
C13 C 0.3503(13) -0.0770(13) 0.4725(8) 0.127(7) Uani 1 1 d D . . . .
H13A H 0.373109 -0.135191 0.496853 0.190 Uiso 1 1 calc R U . . .
H13B H 0.391335 -0.047494 0.455703 0.190 Uiso 1 1 calc R U . . .
H13C H 0.303680 -0.098150 0.440194 0.190 Uiso 1 1 calc R U . . .
C14 C 0.2006(11) 0.0663(17) 0.4308(7) 0.118(7) Uani 1 1 d D . . . .
H14A H 0.164704 0.123956 0.428929 0.177 Uiso 1 1 calc R U . . .
H14B H 0.168191 0.004935 0.421465 0.177 Uiso 1 1 calc R U . . .
H14C H 0.231853 0.075106 0.401874 0.177 Uiso 1 1 calc R U . . .
C15 C 0.1948(13) 0.1932(15) 0.5419(11) 0.153(7) Uani 1 1 d D U . . .
H15A H 0.164684 0.213872 0.501176 0.184 Uiso 1 1 calc R U . . .
H15B H 0.219673 0.252910 0.564794 0.184 Uiso 1 1 calc R U . . .
C16 C 0.1394(15) 0.136(2) 0.5735(12) 0.191(8) Uani 1 1 d D U . . .
H16A H 0.131982 0.066305 0.558039 0.230 Uiso 1 1 calc R U . . .
H16B H 0.167059 0.132177 0.616480 0.230 Uiso 1 1 calc R U . . .
C17 C 0.0566(15) 0.183(2) 0.5651(13) 0.198(8) Uani 1 1 d D U . . .
H17A H 0.030371 0.196279 0.522557 0.237 Uiso 1 1 calc R U . . .
H17B H 0.061409 0.247655 0.587046 0.237 Uiso 1 1 calc R U . . .
C18 C 0.0071(18) 0.106(2) 0.5905(13) 0.230(11) Uani 1 1 d D U . . .
H18A H -0.042846 0.137387 0.594113 0.344 Uiso 1 1 calc R U . . .
H18B H 0.039280 0.083507 0.629731 0.344 Uiso 1 1 calc R U . . .
H18C H -0.006274 0.048315 0.563685 0.344 Uiso 1 1 calc R U . . .
N5 N 0.5156(6) 0.6716(8) 0.5125(5) 0.078(4) Uani 1 1 d . . . . .
H5D H 0.486543 0.693212 0.537217 0.117 Uiso 1 1 calc R U . . .
H5E H 0.546421 0.618265 0.529215 0.117 Uiso 1 1 calc R U . . .
H5F H 0.481326 0.652901 0.477225 0.117 Uiso 1 1 calc R U . . .
C19 C 0.5675(9) 0.7519(10) 0.5029(7) 0.078(4) Uani 1 1 d . . . . .
H19C H 0.602661 0.774267 0.541138 0.116 Uiso 1 1 calc R U . . .
H19A H 0.534155 0.808150 0.483096 0.116 Uiso 1 1 calc R U . . .
H19B H 0.600763 0.727570 0.477812 0.116 Uiso 1 1 calc R U . . .
N6 N 0.5354(6) 0.4384(8) 0.7078(4) 0.059(3) Uani 1 1 d . . . . .
H6E H 0.480585 0.436977 0.698798 0.089 Uiso 1 1 calc R U . . .
H6F H 0.552905 0.387746 0.688497 0.089 Uiso 1 1 calc R U . . .
H6G H 0.551665 0.498048 0.696285 0.089 Uiso 1 1 calc R U . . .
C20 C 0.5693(10) 0.4262(14) 0.7716(6) 0.095(5) Uani 1 1 d . . . . .
H20A H 0.552361 0.361436 0.783930 0.142 Uiso 1 1 calc R U . . .
H20B H 0.549876 0.480309 0.792433 0.142 Uiso 1 1 calc R U . . .
H20C H 0.628436 0.428582 0.781365 0.142 Uiso 1 1 calc R U . . .
O1 O 0.5645(7) 0.2302(8) 0.4121(5) 0.105(4) Uani 1 1 d . . . . .
H1C H 0.543768 0.239417 0.375744 0.157 Uiso 1 1 d R U . . .
H1D H 0.608014 0.261494 0.424959 0.157 Uiso 1 1 d R U . . .

loop_
_atom_site_aniso_label
_atom_site_aniso_U_11
_atom_site_aniso_U_22
_atom_site_aniso_U_33
_atom_site_aniso_U_23
_atom_site_aniso_U_13
_atom_site_aniso_U_12
Sn1 0.0286(3) 0.0239(3) 0.0300(4) 0.0026(2) 0.0069(3) -0.0004(3)
Sn2 0.0300(3) 0.0317(4) 0.0241(3) 0.0014(3) 0.0059(3) -0.0005(3)
Sn3 0.0331(4) 0.0244(3) 0.0289(4) -0.0024(2) 0.0072(3) 0.0022(3)
Sn4 0.0289(3) 0.0337(4) 0.0244(3) 0.0021(3) 0.0050(3) 0.0004(3)
Sn5 0.0256(3) 0.0255(3) 0.0293(4) -0.0032(2) 0.0043(3) 0.0007(2)
Sn6 0.0285(3) 0.0255(3) 0.0307(4) 0.0037(3) 0.0067(3) 0.0009(3)
S1 0.0268(11) 0.0276(12) 0.0295(12) -0.0012(9) 0.0071(9) -0.0007(9)
S2 0.0367(13) 0.0318(13) 0.0355(13) 0.0016(10) 0.0142(10) 0.0025(10)
S3 0.0437(15) 0.0317(13) 0.0332(14) -0.0014(10) -0.0047(11) 0.0041(11)
S4 0.0217(11) 0.0438(15) 0.0573(17) 0.0217(13) 0.0013(11) 0.0010(11)
S5 0.0466(15) 0.0354(13) 0.0393(14) -0.0034(11) 0.0177(12) -0.0160(12)
S6 0.0282(12) 0.0352(14) 0.0573(18) -0.0169(12) 0.0105(12) -0.0047(11)
S7 0.0235(11) 0.0597(17) 0.0263(12) 0.0034(11) 0.0031(9) -0.0002(11)
S8 0.0238(11) 0.0635(17) 0.0291(13) 0.0067(12) 0.0058(9) 0.0007(11)
S9 0.0201(10) 0.0301(12) 0.0292(12) 0.0010(9) 0.0023(8) 0.0011(9)
S10 0.0372(13) 0.0412(14) 0.0410(15) -0.0024(11) 0.0154(11) -0.0105(12)
S11 0.0240(12) 0.0312(12) 0.0524(16) -0.0085(11) 0.0084(11) -0.0039(10)
S12 0.0404(14) 0.0350(13) 0.0305(13) 0.0026(10) -0.0055(10) 0.0019(11)
S13 0.0459(15) 0.0369(14) 0.0453(16) 0.0047(11) 0.0225(12) 0.0130(12)
S14 0.0273(12) 0.0365(13) 0.0406(14) 0.0087(11) 0.0030(10) -0.0021(10)
N1 0.050(7) 0.142(12) 0.119(12) -0.010(11) 0.002(8) 0.018(8)
N2 0.045(6) 0.132(11) 0.085(9) -0.001(8) 0.008(6) 0.013(7)
C1 0.077(10) 0.137(13) 0.095(12) -0.013(11) 0.024(9) 0.018(11)
C2 0.069(10) 0.193(16) 0.116(13) 0.003(14) 0.018(10) 0.022(12)
C3 0.037(7) 0.171(16) 0.119(10) -0.019(13) 0.007(9) 0.019(10)
C4 0.087(13) 0.114(15) 0.16(2) 0.043(15) 0.008(13) 0.010(12)
C5 0.047(8) 0.153(16) 0.130(11) -0.061(13) 0.017(10) -0.017(10)
C6 0.155(17) 0.095(15) 0.220(19) 0.041(15) 0.088(16) 0.002(13)
C7 0.159(18) 0.097(15) 0.217(18) 0.042(15) 0.092(16) 0.000(13)
C8 0.155(18) 0.089(15) 0.215(18) 0.045(15) 0.094(15) 0.007(14)
C9 0.141(19) 0.092(19) 0.21(2) 0.052(17) 0.125(16) -0.008(16)
C6B 0.156(18) 0.095(15) 0.218(19) 0.053(15) 0.092(16) -0.008(13)
C7B 0.151(18) 0.089(15) 0.212(18) 0.049(15) 0.099(16) 0.003(13)
C8B 0.158(18) 0.100(15) 0.222(18) 0.049(15) 0.092(16) 0.000(14)
C9B 0.16(2) 0.10(2) 0.22(2) 0.056(19) 0.09(2) 0.003(19)
N3 0.182(14) 0.065(8) 0.062(8) -0.015(6) 0.045(9) -0.006(8)
N4 0.138(12) 0.080(8) 0.073(9) -0.030(7) 0.025(8) -0.022(8)
C10 0.210(17) 0.091(11) 0.086(12) -0.010(10) 0.012(12) 0.040(12)
C11 0.190(16) 0.094(11) 0.065(10) -0.025(9) 0.022(11) 0.026(11)
C12 0.127(13) 0.082(10) 0.079(10) -0.014(9) 0.053(9) -0.010(9)
C13 0.22(2) 0.091(13) 0.073(13) -0.007(10) 0.048(14) 0.018(14)
C14 0.110(15) 0.18(2) 0.067(12) -0.002(13) 0.026(11) -0.022(14)
C15 0.176(18) 0.158(16) 0.157(16) -0.003(13) 0.097(13) 0.032(14)
C16 0.21(2) 0.216(17) 0.171(16) 0.002(14) 0.091(14) 0.050(15)
C17 0.23(2) 0.197(17) 0.182(16) 0.009(14) 0.089(14) 0.017(14)
C18 0.29(3) 0.23(2) 0.18(2) 0.011(17) 0.088(18) -0.028(18)
N5 0.048(6) 0.070(8) 0.099(10) -0.015(7) -0.010(6) 0.012(6)
C19 0.079(10) 0.064(9) 0.074(10) 0.014(7) -0.005(8) 0.002(8)
N6 0.050(6) 0.079(7) 0.050(6) -0.006(5) 0.016(5) -0.019(5)
C20 0.096(12) 0.152(16) 0.034(8) 0.000(9) 0.016(8) -0.004(11)
O1 0.115(9) 0.089(8) 0.103(10) 0.032(7) 0.017(7) 0.006(7)

loop_
_atom_type_symbol
_atom_type_description
_atom_type_scat_dispersion_real
_atom_type_scat_dispersion_imag
_atom_type_scat_source
C C 0.0033 0.0016 'International Tables Vol C Tables 4.2.6.8 and 6.1.1.4'
H H 0.0000 0.0000 'International Tables Vol C Tables 4.2.6.8 and 6.1.1.4'
N N 0.0061 0.0033 'International Tables Vol C Tables 4.2.6.8 and 6.1.1.4'
O O 0.0106 0.0060 'International Tables Vol C Tables 4.2.6.8 and 6.1.1.4'
S S 0.1246 0.1234 'International Tables Vol C Tables 4.2.6.8 and 6.1.1.4'
Sn Sn -0.6537 1.4246 'International Tables Vol C Tables 4.2.6.8 and 6.1.1.4'

loop_
_geom_angle_atom_site_label_1
_geom_angle_atom_site_label_2
_geom_angle_atom_site_label_3
_geom_angle
_geom_angle_site_symmetry_1
_geom_angle_site_symmetry_3
_geom_angle_publ_flag
S4 Sn1 S3 124.56(10) . . ?
S4 Sn1 S2 123.45(10) . . ?
S3 Sn1 S2 111.91(9) . . ?
S4 Sn1 S11 88.58(8) . 4_566 ?
S3 Sn1 S11 90.70(9) . 4_566 ?
S2 Sn1 S11 93.96(8) . 4_566 ?
S4 Sn1 S1 90.70(8) . . ?
S3 Sn1 S1 88.57(8) . . ?
S2 Sn1 S1 87.60(8) . . ?
S11 Sn1 S1 178.44(8) 4_566 . ?
S8 Sn2 S5 126.84(10) . . ?
S8 Sn2 S2 121.46(10) . . ?
S5 Sn2 S2 111.70(9) . . ?
S8 Sn2 S7 89.04(8) . . ?
S5 Sn2 S7 89.92(8) . . ?
S2 Sn2 S7 90.65(8) . . ?
S8 Sn2 S1 94.29(8) . . ?
S5 Sn2 S1 88.08(8) . . ?
S2 Sn2 S1 87.61(7) . . ?
S7 Sn2 S1 176.66(8) . . ?
S6 Sn3 S3 120.21(10) . . ?
S6 Sn3 S5 127.89(10) . . ?
S3 Sn3 S5 111.42(9) . . ?
S6 Sn3 S14 88.30(8) . 4_576 ?
S3 Sn3 S14 96.02(9) . 4_576 ?
S5 Sn3 S14 93.20(9) . 4_576 ?
S6 Sn3 S1 89.06(8) . . ?
S3 Sn3 S1 87.49(8) . . ?
S5 Sn3 S1 86.44(8) . . ?
S14 Sn3 S1 176.35(8) 4_576 . ?
S7 Sn4 S13 120.81(10) . . ?
S7 Sn4 S10 122.06(10) . . ?
S13 Sn4 S10 116.34(10) . . ?
S7 Sn4 S8 90.09(8) . . ?
S13 Sn4 S8 95.34(9) . . ?
S10 Sn4 S8 93.55(9) . . ?
S7 Sn4 S9 89.34(8) . . ?
S13 Sn4 S9 86.21(8) . . ?
S10 Sn4 S9 85.52(7) . . ?
S8 Sn4 S9 178.43(8) . . ?
S11 Sn5 S12 119.07(9) . . ?
S11 Sn5 S10 124.58(9) . . ?
S12 Sn5 S10 115.54(9) . . ?
S11 Sn5 S4 89.61(8) . 4_565 ?
S12 Sn5 S4 97.49(9) . 4_565 ?
S10 Sn5 S4 92.17(9) . 4_565 ?
S11 Sn5 S9 89.15(8) . . ?
S12 Sn5 S9 86.43(8) . . ?
S10 Sn5 S9 85.42(8) . . ?
S4 Sn5 S9 176.01(9) 4_565 . ?
S14 Sn6 S13 125.75(10) . . ?
S14 Sn6 S12 118.72(9) . . ?
S13 Sn6 S12 115.17(10) . . ?
S14 Sn6 S6 89.21(8) . 4_575 ?
S13 Sn6 S6 92.74(9) . 4_575 ?
S12 Sn6 S6 94.29(9) . 4_575 ?
S14 Sn6 S9 90.01(8) . . ?
S13 Sn6 S9 86.94(8) . . ?
S12 Sn6 S9 86.93(8) . . ?
S6 Sn6 S9 178.76(9) 4_575 . ?
Sn2 S1 Sn1 87.72(7) . . ?
Sn2 S1 Sn3 87.33(7) . . ?
Sn1 S1 Sn3 86.53(7) . . ?
Sn1 S2 Sn2 93.94(8) . . ?
Sn3 S3 Sn1 94.90(9) . . ?
Sn1 S4 Sn5 91.03(8) . 4_566 ?
Sn2 S5 Sn3 95.31(8) . . ?
Sn3 S6 Sn6 91.27(8) . 4_576 ?
Sn4 S7 Sn2 89.74(8) . . ?
Sn2 S8 Sn4 91.09(8) . . ?
Sn6 S9 Sn5 86.53(7) . . ?
Sn6 S9 Sn4 86.42(7) . . ?
Sn5 S9 Sn4 86.76(6) . . ?
Sn4 S10 Sn5 97.66(9) . . ?
Sn5 S11 Sn1 89.54(7) . 4_565 ?
Sn5 S12 Sn6 96.36(9) . . ?
Sn4 S13 Sn6 96.28(8) . . ?
Sn6 S14 Sn3 89.54(8) . 4_575 ?
C3 N1 C1 111.4(16) . . ?
C3 N1 C4 120.7(18) . . ?
C1 N1 C4 127.6(18) . . ?
C3 N2 C2 106.8(15) . . ?
C3 N2 C6B 148(3) . . ?
C2 N2 C6B 105(3) . . ?
C3 N2 C6 115.6(19) . . ?
C2 N2 C6 137(2) . . ?
C2 C1 N1 103.3(16) . . ?
C2 C1 H1A 128.3 . . ?
N1 C1 H1A 128.3 . . ?
C1 C2 N2 109.2(17) . . ?
C1 C2 H2A 125.4 . . ?
N2 C2 H2A 125.4 . . ?
N1 C3 N2 108.8(16) . . ?
N1 C3 C5 123.1(18) . . ?
N2 C3 C5 127.9(19) . . ?
N1 C4 H4A 109.5 . . ?
N1 C4 H4B 109.5 . . ?
H4A C4 H4B 109.5 . . ?
N1 C4 H4C 109.5 . . ?
H4A C4 H4C 109.5 . . ?
H4B C4 H4C 109.5 . . ?
C3 C5 H5A 109.5 . . ?
C3 C5 H5B 109.5 . . ?
H5A C5 H5B 109.5 . . ?
C3 C5 H5C 109.5 . . ?
H5A C5 H5C 109.5 . . ?
H5B C5 H5C 109.5 . . ?
N2 C6 C7 109(2) . . ?
N2 C6 H6A 109.9 . . ?
C7 C6 H6A 109.9 . . ?
N2 C6 H6B 109.9 . . ?
C7 C6 H6B 109.9 . . ?
H6A C6 H6B 108.3 . . ?
C8 C7 C6 115(3) . . ?
C8 C7 H7A 108.5 . . ?
C6 C7 H7A 108.5 . . ?
C8 C7 H7B 108.5 . . ?
C6 C7 H7B 108.5 . . ?
H7A C7 H7B 107.5 . . ?
C7 C8 C9 121(3) . . ?
C7 C8 H8A 107.1 . . ?
C9 C8 H8A 107.1 . . ?
C7 C8 H8B 107.1 . . ?
C9 C8 H8B 107.1 . . ?
H8A C8 H8B 106.8 . . ?
C8 C9 H9A 109.5 . . ?
C8 C9 H9B 109.5 . . ?
H9A C9 H9B 109.5 . . ?
C8 C9 H9C 109.5 . . ?
H9A C9 H9C 109.5 . . ?
H9B C9 H9C 109.5 . . ?
N2 C6B C7B 99(2) . . ?
N2 C6B H6C 112.0 . . ?
C7B C6B H6C 112.0 . . ?
N2 C6B H6D 112.0 . . ?
C7B C6B H6D 112.0 . . ?
H6C C6B H6D 109.7 . . ?
C8B C7B C6B 106(3) . . ?
C8B C7B H7C 110.5 . . ?
C6B C7B H7C 110.5 . . ?
C8B C7B H7D 110.5 . . ?
C6B C7B H7D 110.5 . . ?
H7C C7B H7D 108.7 . . ?
C7B C8B C9B 125(4) . . ?
C7B C8B H8C 106.1 . . ?
C9B C8B H8C 106.1 . . ?
C7B C8B H8D 106.1 . . ?
C9B C8B H8D 106.1 . . ?
H8C C8B H8D 106.3 . . ?
C8B C9B H9D 109.5 . . ?
C8B C9B H9E 109.5 . . ?
H9D C9B H9E 109.5 . . ?
C8B C9B H9F 109.5 . . ?
H9D C9B H9F 109.5 . . ?
H9E C9B H9F 109.5 . . ?
C12 N3 C10 112.4(12) . . ?
C12 N3 C13 126.0(15) . . ?
C10 N3 C13 121.6(15) . . ?
C12 N4 C11 110.7(14) . . ?
C12 N4 C15 124.8(17) . . ?
C11 N4 C15 124.5(15) . . ?
C11 C10 N3 102.9(14) . . ?
C11 C10 H10A 128.6 . . ?
N3 C10 H10A 128.6 . . ?
C10 C11 N4 107.8(15) . . ?
C10 C11 H11A 126.1 . . ?
N4 C11 H11A 126.1 . . ?
N3 C12 N4 106.1(14) . . ?
N3 C12 C14 126.9(14) . . ?
N4 C12 C14 126.9(17) . . ?
N3 C13 H13A 109.5 . . ?
N3 C13 H13B 109.5 . . ?
H13A C13 H13B 109.5 . . ?
N3 C13 H13C 109.5 . . ?
H13A C13 H13C 109.5 . . ?
H13B C13 H13C 109.5 . . ?
C12 C14 H14A 109.5 . . ?
C12 C14 H14B 109.5 . . ?
H14A C14 H14B 109.5 . . ?
C12 C14 H14C 109.5 . . ?
H14A C14 H14C 109.5 . . ?
H14B C14 H14C 109.5 . . ?
N4 C15 C16 101.0(16) . . ?
N4 C15 H15A 111.6 . . ?
C16 C15 H15A 111.6 . . ?
N4 C15 H15B 111.6 . . ?
C16 C15 H15B 111.6 . . ?
H15A C15 H15B 109.4 . . ?
C17 C16 C15 114(2) . . ?
C17 C16 H16A 108.8 . . ?
C15 C16 H16A 108.8 . . ?
C17 C16 H16B 108.8 . . ?
C15 C16 H16B 108.8 . . ?
H16A C16 H16B 107.7 . . ?
C16 C17 C18 105(2) . . ?
C16 C17 H17A 110.7 . . ?
C18 C17 H17A 110.7 . . ?
C16 C17 H17B 110.7 . . ?
C18 C17 H17B 110.7 . . ?
H17A C17 H17B 108.8 . . ?
C17 C18 H18A 109.5 . . ?
C17 C18 H18B 109.5 . . ?
H18A C18 H18B 109.5 . . ?
C17 C18 H18C 109.5 . . ?
H18A C18 H18C 109.5 . . ?
H18B C18 H18C 109.5 . . ?
C19 N5 H5D 109.5 . . ?
C19 N5 H5E 109.5 . . ?
H5D N5 H5E 109.5 . . ?
C19 N5 H5F 109.5 . . ?
H5D N5 H5F 109.5 . . ?
H5E N5 H5F 109.5 . . ?
N5 C19 H19C 109.5 . . ?
N5 C19 H19A 109.5 . . ?
H19C C19 H19A 109.5 . . ?
N5 C19 H19B 109.5 . . ?
H19C C19 H19B 109.5 . . ?
H19A C19 H19B 109.5 . . ?
C20 N6 H6E 109.5 . . ?
C20 N6 H6F 109.5 . . ?
H6E N6 H6F 109.5 . . ?
C20 N6 H6G 109.5 . . ?
H6E N6 H6G 109.5 . . ?
H6F N6 H6G 109.5 . . ?
N6 C20 H20A 109.5 . . ?
N6 C20 H20B 109.5 . . ?
H20A C20 H20B 109.5 . . ?
N6 C20 H20C 109.5 . . ?
H20A C20 H20C 109.5 . . ?
H20B C20 H20C 109.5 . . ?
H1C O1 H1D 112.5 . . ?

loop_
_geom_bond_atom_site_label_1
_geom_bond_atom_site_label_2
_geom_bond_distance
_geom_bond_site_symmetry_2
_geom_bond_publ_flag
Sn1 S4 2.393(2) . ?
Sn1 S3 2.432(3) . ?
Sn1 S2 2.433(2) . ?
Sn1 S11 2.553(2) 4_566 ?
Sn1 S1 2.586(2) . ?
Sn2 S8 2.386(3) . ?
Sn2 S5 2.430(3) . ?
Sn2 S2 2.452(2) . ?
Sn2 S7 2.565(2) . ?
Sn2 S1 2.568(2) . ?
Sn3 S6 2.390(2) . ?
Sn3 S3 2.427(3) . ?
Sn3 S5 2.433(2) . ?
Sn3 S14 2.555(2) 4_576 ?
Sn3 S1 2.638(2) . ?
Sn4 S7 2.392(3) . ?
Sn4 S13 2.419(3) . ?
Sn4 S10 2.423(3) . ?
Sn4 S8 2.515(2) . ?
Sn4 S9 2.659(2) . ?
Sn5 S11 2.403(2) . ?
Sn5 S12 2.414(3) . ?
Sn5 S10 2.428(2) . ?
Sn5 S4 2.500(2) 4_565 ?
Sn5 S9 2.659(2) . ?
Sn6 S14 2.408(2) . ?
Sn6 S13 2.430(2) . ?
Sn6 S12 2.437(3) . ?
Sn6 S6 2.499(2) 4_575 ?
Sn6 S9 2.616(2) . ?
N1 C3 1.311(15) . ?
N1 C1 1.394(15) . ?
N1 C4 1.466(12) . ?
N2 C3 1.349(15) . ?
N2 C2 1.388(15) . ?
N2 C6B 1.462(13) . ?
N2 C6 1.464(13) . ?
C1 C2 1.380(8) . ?
C1 H1A 0.9300 . ?
C2 H2A 0.9300 . ?
C3 C5 1.449(15) . ?
C4 H4A 0.9600 . ?
C4 H4B 0.9600 . ?
C4 H4C 0.9600 . ?
C5 H5A 0.9600 . ?
C5 H5B 0.9600 . ?
C5 H5C 0.9600 . ?
C6 C7 1.525(10) . ?
C6 H6A 0.9700 . ?
C6 H6B 0.9700 . ?
C7 C8 1.517(10) . ?
C7 H7A 0.9700 . ?
C7 H7B 0.9700 . ?
C8 C9 1.522(10) . ?
C8 H8A 0.9700 . ?
C8 H8B 0.9700 . ?
C9 H9A 0.9600 . ?
C9 H9B 0.9600 . ?
C9 H9C 0.9600 . ?
C6B C7B 1.519(10) . ?
C6B H6C 0.9700 . ?
C6B H6D 0.9700 . ?
C7B C8B 1.514(10) . ?
C7B H7C 0.9700 . ?
C7B H7D 0.9700 . ?
C8B C9B 1.524(10) . ?
C8B H8C 0.9700 . ?
C8B H8D 0.9700 . ?
C9B H9D 0.9600 . ?
C9B H9E 0.9600 . ?
C9B H9F 0.9600 . ?
N3 C12 1.321(14) . ?
N3 C10 1.420(15) . ?
N3 C13 1.463(12) . ?
N4 C12 1.333(13) . ?
N4 C11 1.385(15) . ?
N4 C15 1.469(12) . ?
C10 C11 1.380(8) . ?
C10 H10A 0.9300 . ?
C11 H11A 0.9300 . ?
C12 C14 1.488(15) . ?
C13 H13A 0.9600 . ?
C13 H13B 0.9600 . ?
C13 H13C 0.9600 . ?
C14 H14A 0.9600 . ?
C14 H14B 0.9600 . ?
C14 H14C 0.9600 . ?
C15 C16 1.526(10) . ?
C15 H15A 0.9700 . ?
C15 H15B 0.9700 . ?
C16 C17 1.491(10) . ?
C16 H16A 0.9700 . ?
C16 H16B 0.9700 . ?
C17 C18 1.525(10) . ?
C17 H17A 0.9700 . ?
C17 H17B 0.9700 . ?
C18 H18A 0.9600 . ?
C18 H18B 0.9600 . ?
C18 H18C 0.9600 . ?
N5 C19 1.423(16) . ?
N5 H5D 0.8900 . ?
N5 H5E 0.8900 . ?
N5 H5F 0.8900 . ?
C19 H19C 0.9600 . ?
C19 H19A 0.9600 . ?
C19 H19B 0.9600 . ?
N6 C20 1.426(15) . ?
N6 H6E 0.8900 . ?
N6 H6F 0.8900 . ?
N6 H6G 0.8900 . ?
C20 H20A 0.9600 . ?
C20 H20B 0.9600 . ?
C20 H20C 0.9600 . ?
O1 H1C 0.8200 . ?
O1 H1D 0.8200 . ?

loop_
_geom_hbond_atom_site_label_D
_geom_hbond_atom_site_label_H
_geom_hbond_atom_site_label_A
_geom_hbond_distance_DH
_geom_hbond_distance_HA
_geom_hbond_distance_DA
_geom_hbond_angle_DHA
_geom_hbond_site_symmetry_A
C4 H4A S6 0.96 2.94 3.659(17) 132.2 2_546
C4 H4C S4 0.96 2.91 3.824(17) 160.1 .
C5 H5B S6 0.96 2.95 3.591(15) 125.6 .
C6 H6A S6 0.97 2.92 3.84(5) 159.0 .
C7B H7D S8 0.97 2.88 3.82(5) 164.8 .
C11 H11A S2 0.93 2.88 3.568(16) 131.5 .
C13 H13A O1 0.96 2.41 3.32(2) 157.4 3_656
C13 H13B S3 0.96 2.94 3.620(18) 128.9 4_565
N5 H5D O1 0.89 1.91 2.782(16) 166.6 3_666
N5 H5E S9 0.89 2.54 3.419(11) 172.0 3_666
N5 H5F S9 0.89 2.53 3.346(11) 152.0 .
N6 H6E S2 0.89 2.54 3.304(10) 144.2 .
N6 H6F S14 0.89 2.54 3.415(11) 169.6 3_666
N6 H6G S11 0.89 2.57 3.448(10) 169.8 3_666
O1 H1C S11 0.82 2.76 3.345(11) 129.6 .
